data_4113231
loop_
_publ_author_name
'Abhudaya Mishra'
'Wolfgang Wernsdorfer'
'Khalil A. Abboud'
'George Christou'

_publ_section_title
;
 Initial Observation of Magnetization Hysteresis and Quantum Tunneling in
 Mixed Manganese-Lanthanide Single-Molecule Magnets
;
_journal_name_full 'Journal of the American Chemical Society'
_journal_page_first 15648
_journal_page_last 15649
_journal_paper_doi 10.1021/ja0452727
_journal_volume 126
_journal_year 2004
_chemical_formula_sum 'C142 H139 Dy4 Mn11 N20 O66'
_chemical_formula_weight 4436.07
_chemical_name_systematic
; 
 ? 
;
_space_group_IT_number 2
_symmetry_cell_setting triclinic
_symmetry_space_group_name_Hall '-P 1'
_symmetry_space_group_name_H-M 'P -1'
_atom_sites_solution_hydrogens geom
_atom_sites_solution_primary direct
_atom_sites_solution_secondary difmap
_audit_creation_method SHELXL-97
_cell_angle_alpha 64.970(1)
_cell_angle_beta 67.295(1)
_cell_angle_gamma 65.611(1)
_cell_formula_units_Z 1
_cell_length_a 16.5705(11)
_cell_length_b 17.2926(11)
_cell_length_c 18.6213(12)
_cell_measurement_reflns_used 176
_cell_measurement_temperature 173(2)
_cell_measurement_theta_max 28.0
_cell_measurement_theta_min 2.0
_cell_volume 4256.6(5)
_computing_cell_refinement 'Bruker SMART & SAINT (Bruker 1998)'
_computing_data_collection 'Bruker SMART (Bruker 1998)'
_computing_data_reduction 'Bruker SHELXTL (Bruker 2000)'
_computing_molecular_graphics 'Bruker SHELXTL'
_computing_publication_material 'Bruker SHELXTL'
_computing_structure_refinement 'Bruker SHELXTL'
_computing_structure_solution 'Bruker SHELXTL'
_diffrn_ambient_temperature 173(2)
_diffrn_measured_fraction_theta_full 0.955
_diffrn_measured_fraction_theta_max 0.955
_diffrn_measurement_device_type 'SMART CCD area detector'
_diffrn_measurement_method '\w scans'
_diffrn_radiation_monochromator graphite
_diffrn_radiation_source 'normal-focus sealed tube'
_diffrn_radiation_type MoK\a
_diffrn_radiation_wavelength 0.71073
_diffrn_reflns_av_R_equivalents 0.0584
_diffrn_reflns_av_sigmaI/netI 0.0926
_diffrn_reflns_limit_h_max 21
_diffrn_reflns_limit_h_min -18
_diffrn_reflns_limit_k_max 22
_diffrn_reflns_limit_k_min -20
_diffrn_reflns_limit_l_max 23
_diffrn_reflns_limit_l_min -17
_diffrn_reflns_number 28031
_diffrn_reflns_theta_full 27.50
_diffrn_reflns_theta_max 27.50
_diffrn_reflns_theta_min 1.62
_diffrn_standards_decay_% none
_diffrn_standards_number 0
_exptl_absorpt_coefficient_mu 2.610
_exptl_absorpt_correction_T_max 0.9057
_exptl_absorpt_correction_T_min 0.5553
_exptl_absorpt_correction_type integration
_exptl_absorpt_process_details 'based on measured indexed crystal faces, SHELXTL (Bruker 1998)'
_exptl_crystal_colour brown
_exptl_crystal_density_diffrn 1.731
_exptl_crystal_density_meas 0
_exptl_crystal_description needles
_exptl_crystal_F_000 2198
_exptl_crystal_size_max 0.32
_exptl_crystal_size_mid 0.09
_exptl_crystal_size_min 0.04
_refine_diff_density_max 1.438
_refine_diff_density_min -1.126
_refine_diff_density_rms 0.126
_refine_ls_extinction_method none
_refine_ls_goodness_of_fit_ref 0.926
_refine_ls_hydrogen_treatment mixed
_refine_ls_matrix_type full
_refine_ls_number_parameters 1041
_refine_ls_number_reflns 18684
_refine_ls_number_restraints 4
_refine_ls_restrained_S_all 0.926
_refine_ls_R_factor_all 0.0773
_refine_ls_R_factor_gt 0.0425
_refine_ls_shift/su_max 0.005
_refine_ls_shift/su_mean 0.000
_refine_ls_structure_factor_coef Fsqd
_refine_ls_weighting_details 'calc w=1/[\s^2^(Fo^2^)+(0.0541P)^2^] where P=(Fo^2^+2Fc^2^)/3'
_refine_ls_weighting_scheme calc
_refine_ls_wR_factor_gt 0.1006
_refine_ls_wR_factor_ref 0.1099
_reflns_number_gt 12052
_reflns_number_total 18684
_reflns_threshold_expression I>2\s(I)
_cod_data_source_file ja0452727si20041027_032814.cif
_cod_data_source_block am47
_cod_database_code 4113231

loop_
_symmetry_equiv_pos_as_xyz
'x, y, z'
'-x, -y, -z'

loop_
_atom_site_label
_atom_site_type_symbol
_atom_site_fract_x
_atom_site_fract_y
_atom_site_fract_z
_atom_site_U_iso_or_equiv
_atom_site_adp_type
_atom_site_occupancy
_atom_site_symmetry_multiplicity
_atom_site_calc_flag
_atom_site_refinement_flags
_atom_site_disorder_assembly
_atom_site_disorder_group
Dy1 Dy 0.297933(17) 0.479324(16) 0.996133(15) 0.02654(7) Uani 1 1 d . . .
Dy2 Dy 0.669793(18) 0.306886(17) 0.765394(16) 0.03079(8) Uani 1 1 d . A .
Mn1 Mn 0.40253(6) 0.66300(5) 0.89014(5) 0.02806(18) Uani 1 1 d . . .
Mn2 Mn 0.5000 0.5000 1.0000 0.0244(2) Uani 1 2 d S . .
Mn3 Mn 0.48895(5) 0.48464(5) 0.82786(5) 0.02717(18) Uani 1 1 d . . .
Mn4 Mn 0.43523(6) 0.33843(5) 0.84377(5) 0.02995(19) Uani 1 1 d . A .
Mn5 Mn 0.55520(6) 0.30706(5) 0.96155(5) 0.02725(18) Uani 1 1 d . . .
Mn6 Mn 0.69906(5) 0.44440(5) 0.83415(5) 0.02859(18) Uani 1 1 d . . .
N1 N 0.1607(4) 0.5753(3) 0.9027(3) 0.0415(12) Uiso 1 1 d . . .
N2 N 0.7562(11) 0.3594(10) 0.5917(8) 0.036(3) Uiso 0.50 1 d P A 1
N3 N 0.7797(10) 0.3245(12) 0.6014(11) 0.044(4) Uiso 0.50 1 d P A 2
N4 N 0.8077(8) 0.1453(8) 0.8114(7) 0.047(3) Uiso 0.50 1 d P A 1
N5 N 0.8985(14) 0.4318(13) 0.6046(12) 0.115(6) Uiso 0.50 1 d P . 4
N6 N 0.9517(12) 0.1158(12) 0.7708(11) 0.100(5) Uiso 0.50 1 d P B 2
N7 N 0.4779(7) 0.4612(7) 0.6134(6) 0.129(3) Uiso 1 1 d . . .
N8 N 0.1877(7) 0.3556(6) 0.8301(6) 0.113(3) Uiso 1 1 d . . .
N9 N 0.1108(13) 0.3004(13) 0.6789(11) 0.268(8) Uiso 1 1 d . . .
N11 N 0.7197(9) -0.0239(8) 0.3946(7) 0.162(4) Uiso 1 1 d . . .
N12 N 0.5642(4) 0.0717(4) 0.9808(4) 0.0680(18) Uiso 1 1 d . . .
O1 O 0.1396(3) 0.5576(3) 0.9792(2) 0.0388(9) Uani 1 1 d . . .
O2 O 0.8116(2) 0.5252(3) 0.8783(2) 0.0341(9) Uani 1 1 d . . .
O3 O 0.2471(3) 0.5568(2) 0.8684(2) 0.0349(9) Uani 1 1 d . . .
O4 O 0.2478(3) 0.3790(2) 0.9820(2) 0.0335(9) Uani 1 1 d . . .
O5 O 0.4216(2) 0.4059(2) 0.9049(2) 0.0283(8) Uani 1 1 d . A .
O6 O 0.3575(3) 0.3365(2) 1.0857(2) 0.0324(9) Uani 1 1 d . . .
O7 O 0.4365(2) 0.5377(2) 0.9131(2) 0.0271(8) Uani 1 1 d . . .
O8 O 0.7312(2) 0.3658(2) 1.0227(2) 0.0310(8) Uani 1 1 d . . .
O9 O 0.3461(3) 0.6989(2) 0.8023(2) 0.0355(9) Uani 1 1 d . . .
O10 O 0.3575(3) 0.7901(2) 0.8770(2) 0.0351(9) Uani 1 1 d . . .
O11 O 0.5284(3) 0.6781(2) 0.7895(2) 0.0371(9) Uani 1 1 d . . .
O12 O 0.6296(2) 0.5113(2) 0.9133(2) 0.0276(8) Uani 1 1 d . . .
H12B H 0.6153 0.5650 0.8823 0.033 Uiso 1 1 d R . .
O13 O 0.5397(2) 0.3740(2) 1.0258(2) 0.0261(8) Uani 1 1 d . . .
O14 O 0.4068(3) 0.5865(3) 0.7487(2) 0.0361(9) Uani 1 1 d . . .
O15 O 0.5824(3) 0.5492(2) 0.7591(2) 0.0336(9) Uani 1 1 d . . .
O16 O 0.5202(2) 0.4081(2) 0.7603(2) 0.0290(8) Uani 1 1 d . A .
O17 O 0.6130(2) 0.3825(2) 0.8658(2) 0.0284(8) Uani 1 1 d . A .
O18 O 0.3253(3) 0.4340(3) 0.7829(2) 0.0398(10) Uani 1 1 d . . .
O19 O 0.3561(3) 0.2701(2) 0.9317(2) 0.0354(9) Uani 1 1 d . . .
O20 O 0.4579(3) 0.2673(3) 0.7774(2) 0.0368(9) Uani 1 1 d . . .
O21 O 0.5621(2) 0.2496(2) 0.8883(2) 0.0302(8) Uani 1 1 d . A .
O22 O 0.4875(3) 0.2316(2) 1.0546(2) 0.0316(8) Uani 1 1 d . . .
O23 O 0.3227(3) 0.7957(2) 1.0037(2) 0.0361(9) Uani 1 1 d . . .
O24 O 0.7958(3) 0.3462(3) 0.9000(2) 0.0378(9) Uani 1 1 d . . .
O25 O 0.7743(3) 0.5251(3) 0.7751(2) 0.0363(9) Uani 1 1 d . . .
O26 O 0.7540(3) 0.3942(3) 0.7479(2) 0.0382(9) Uani 1 1 d . A .
O27 O 0.7589(6) 0.1786(6) 0.8460(5) 0.045(2) Uani 0.50 1 d P A 2
O28 O 0.7409(6) 0.1449(5) 0.7935(6) 0.048(2) Uani 0.50 1 d P A 1
O29 O 0.8070(7) 0.2145(5) 0.8178(7) 0.054(3) Uani 0.50 1 d P A 1
O30 O 0.7954(17) 0.2558(13) 0.6652(10) 0.050(4) Uani 0.50 1 d P A 2
O31 O 0.7972(15) 0.2824(11) 0.6374(9) 0.040(4) Uani 0.50 1 d P A 1
O32 O 0.7037(10) 0.3868(17) 0.6137(14) 0.039(4) Uani 0.50 1 d P A 2
O33 O 0.6763(11) 0.4048(15) 0.6251(15) 0.036(4) Uani 0.50 1 d P A 1
O34 O 0.6073(3) 0.2472(3) 0.7137(2) 0.0415(10) Uani 1 1 d . A .
O35 O 0.1046(3) 0.6074(4) 0.8626(3) 0.0718(16) Uani 1 1 d . A .
O36 O 0.7974(16) 0.3824(12) 0.5173(12) 0.083(6) Uani 0.50 1 d P A 1
O37 O 0.8258(15) 0.3315(14) 0.5335(11) 0.093(7) Uani 0.50 1 d P A 2
O38 O 0.8792(9) 0.0767(6) 0.8153(9) 0.098(5) Uani 0.50 1 d P A 1
C1 C 0.8602(14) 0.3838(14) 0.7059(13) 0.109(7) Uiso 0.50 1 d P A 3
H1A H 0.8810 0.3569 0.6625 0.164 Uiso 0.50 1 calc PR A 3
H1B H 0.8952 0.3453 0.7472 0.164 Uiso 0.50 1 calc PR A 3
H1C H 0.8698 0.4428 0.6823 0.164 Uiso 0.50 1 calc PR A 3
C2 C 0.3221(4) 0.8311(4) 0.9299(4) 0.0332(13) Uani 1 1 d . . .
C3 C 0.2782(4) 0.9299(4) 0.8994(4) 0.0391(14) Uani 1 1 d . . .
C4 C 0.2522(5) 0.9827(4) 0.9471(5) 0.0581(19) Uani 1 1 d . . .
H4A H 0.2585 0.9556 1.0017 0.070 Uiso 1 1 calc R . .
C5 C 0.2168(6) 1.0753(5) 0.9174(6) 0.080(3) Uani 1 1 d . . .
H5A H 0.2000 1.1113 0.9507 0.096 Uiso 1 1 calc R . .
C6 C 0.2064(5) 1.1141(5) 0.8378(5) 0.070(2) Uani 1 1 d . . .
H6A H 0.1841 1.1772 0.8158 0.084 Uiso 1 1 calc R . .
C7 C 0.2277(6) 1.0622(5) 0.7918(5) 0.074(3) Uani 1 1 d . . .
H7A H 0.2180 1.0888 0.7384 0.089 Uiso 1 1 calc R . .
C8 C 0.2640(6) 0.9699(4) 0.8222(4) 0.062(2) Uani 1 1 d . . .
H8A H 0.2792 0.9341 0.7891 0.074 Uiso 1 1 calc R . .
C9 C 0.3532(4) 0.6614(4) 0.7524(3) 0.0335(13) Uani 1 1 d . . .
C10 C 0.2931(4) 0.7132(4) 0.6942(3) 0.0357(13) Uani 1 1 d . A .
C11 C 0.2398(5) 0.8011(4) 0.6898(4) 0.0503(17) Uani 1 1 d . . .
H11A H 0.2422 0.8287 0.7232 0.060 Uiso 1 1 calc R A .
C12 C 0.1838(5) 0.8479(5) 0.6376(5) 0.067(2) Uani 1 1 d . A .
H12A H 0.1483 0.9081 0.6341 0.080 Uiso 1 1 calc R . .
C13 C 0.1788(5) 0.8081(6) 0.5902(5) 0.069(2) Uani 1 1 d . . .
H13A H 0.1386 0.8402 0.5552 0.082 Uiso 1 1 calc R A .
C14 C 0.2327(5) 0.7205(5) 0.5933(4) 0.061(2) Uani 1 1 d . A .
H14A H 0.2309 0.6933 0.5594 0.073 Uiso 1 1 calc R . .
C15 C 0.2886(4) 0.6742(4) 0.6460(4) 0.0446(15) Uani 1 1 d . . .
H15A H 0.3246 0.6141 0.6491 0.053 Uiso 1 1 calc R A .
C16 C 0.5769(4) 0.6325(4) 0.7418(3) 0.0323(12) Uani 1 1 d . . .
C17 C 0.6345(4) 0.6720(4) 0.6595(3) 0.0350(13) Uani 1 1 d . A .
C18 C 0.6805(4) 0.6249(4) 0.6039(4) 0.0446(15) Uani 1 1 d . . .
H18A H 0.6771 0.5666 0.6178 0.054 Uiso 1 1 calc R A .
C19 C 0.7318(5) 0.6634(5) 0.5277(4) 0.0544(18) Uani 1 1 d . A .
H19A H 0.7633 0.6314 0.4890 0.065 Uiso 1 1 calc R . .
C20 C 0.7373(5) 0.7469(5) 0.5077(4) 0.0543(19) Uani 1 1 d . . .
H20A H 0.7719 0.7733 0.4550 0.065 Uiso 1 1 calc R A .
C21 C 0.6935(5) 0.7928(5) 0.5630(4) 0.0510(17) Uani 1 1 d . A .
H21A H 0.6992 0.8503 0.5488 0.061 Uiso 1 1 calc R . .
C22 C 0.6406(4) 0.7570(4) 0.6398(4) 0.0439(15) Uani 1 1 d . . .
H22A H 0.6095 0.7895 0.6780 0.053 Uiso 1 1 calc R A .
C23 C 0.2813(4) 0.2998(4) 0.9814(3) 0.0357(13) Uani 1 1 d . A .
C24 C 0.2310(4) 0.2342(4) 1.0418(4) 0.0386(14) Uani 1 1 d . . .
C25 C 0.1399(5) 0.2637(4) 1.0803(4) 0.0489(16) Uani 1 1 d . A .
H25A H 0.1094 0.3261 1.0677 0.059 Uiso 1 1 calc R . .
C26 C 0.0924(5) 0.2048(5) 1.1365(5) 0.065(2) Uani 1 1 d . . .
H26A H 0.0292 0.2255 1.1621 0.078 Uiso 1 1 calc R A .
C27 C 0.1387(6) 0.1147(6) 1.1547(5) 0.075(2) Uani 1 1 d . A .
H27A H 0.1067 0.0732 1.1941 0.090 Uiso 1 1 calc R . .
C28 C 0.2312(5) 0.0826(5) 1.1171(4) 0.0562(18) Uani 1 1 d . . .
H28A H 0.2617 0.0201 1.1303 0.067 Uiso 1 1 calc R A .
C29 C 0.2773(4) 0.1428(4) 1.0605(4) 0.0426(15) Uani 1 1 d . A .
H29A H 0.3403 0.1224 1.0343 0.051 Uiso 1 1 calc R . .
C30 C 0.4095(4) 0.2578(3) 1.1004(3) 0.0296(12) Uani 1 1 d . A .
C31 C 0.3785(4) 0.1894(3) 1.1780(3) 0.0326(12) Uani 1 1 d . . .
C32 C 0.2858(4) 0.2050(4) 1.2196(4) 0.0410(14) Uani 1 1 d . A .
H32A H 0.2422 0.2591 1.1986 0.049 Uiso 1 1 calc R . .
C33 C 0.2578(5) 0.1418(5) 1.2909(4) 0.0562(19) Uani 1 1 d . . .
H33A H 0.1946 0.1520 1.3187 0.067 Uiso 1 1 calc R A .
C34 C 0.3211(5) 0.0634(5) 1.3226(4) 0.061(2) Uani 1 1 d . A .
H34A H 0.3013 0.0201 1.3720 0.074 Uiso 1 1 calc R . .
C35 C 0.4124(5) 0.0482(4) 1.2828(4) 0.0575(19) Uani 1 1 d . . .
H35A H 0.4558 -0.0054 1.3053 0.069 Uiso 1 1 calc R A .
C36 C 0.4422(5) 0.1109(4) 1.2095(4) 0.0464(16) Uani 1 1 d . A .
H36A H 0.5054 0.0999 1.1815 0.056 Uiso 1 1 calc R . .
C37 C 0.5287(4) 0.2449(4) 0.7225(3) 0.0335(13) Uani 1 1 d . A .
C38 C 0.5161(4) 0.2147(4) 0.6643(3) 0.0342(13) Uani 1 1 d . . .
C39 C 0.5863(5) 0.1972(4) 0.5976(4) 0.0471(16) Uani 1 1 d . A .
H39A H 0.6448 0.2010 0.5899 0.056 Uiso 1 1 calc R . .
C40 C 0.5723(5) 0.1740(5) 0.5414(4) 0.0586(19) Uani 1 1 d . . .
H40A H 0.6208 0.1625 0.4953 0.070 Uiso 1 1 calc R A .
C41 C 0.4864(5) 0.1676(6) 0.5534(5) 0.066(2) Uani 1 1 d . A .
H41A H 0.4758 0.1530 0.5147 0.079 Uiso 1 1 calc R . .
C42 C 0.4181(5) 0.1823(5) 0.6205(4) 0.0558(18) Uani 1 1 d . . .
H42A H 0.3608 0.1750 0.6299 0.067 Uiso 1 1 calc R A .
C43 C 0.4311(4) 0.2078(4) 0.6752(4) 0.0410(14) Uani 1 1 d . A .
H43A H 0.3819 0.2206 0.7204 0.049 Uiso 1 1 calc R . .
C44 C 0.7904(4) 0.3214(4) 0.9746(3) 0.0321(12) Uani 1 1 d . . .
C45 C 0.8581(4) 0.2367(4) 1.0093(4) 0.0361(13) Uani 1 1 d . A .
C46 C 0.8619(4) 0.2113(4) 1.0895(4) 0.0446(15) Uani 1 1 d . . .
H46A H 0.8204 0.2469 1.1236 0.053 Uiso 1 1 calc R A .
C47 C 0.9269(5) 0.1335(4) 1.1190(4) 0.0561(18) Uani 1 1 d . A .
H47A H 0.9302 0.1157 1.1738 0.067 Uiso 1 1 calc R . .
C48 C 0.9866(5) 0.0819(5) 1.0700(5) 0.069(2) Uani 1 1 d . . .
H48A H 1.0312 0.0288 1.0911 0.083 Uiso 1 1 calc R A .
C49 C 0.9829(5) 0.1059(5) 0.9907(5) 0.069(2) Uani 1 1 d . A .
H49A H 1.0247 0.0697 0.9571 0.083 Uiso 1 1 calc R . .
C50 C 0.9178(5) 0.1835(4) 0.9602(4) 0.0481(16) Uani 1 1 d . . .
H50A H 0.9140 0.2002 0.9057 0.058 Uiso 1 1 calc R A .
C51 C 0.8185(4) 0.5452(4) 0.8041(3) 0.0319(12) Uani 1 1 d . . .
C52 C 0.8822(4) 0.5968(4) 0.7429(3) 0.0343(13) Uani 1 1 d . A .
C53 C 0.9423(4) 0.6107(4) 0.7680(4) 0.0463(16) Uani 1 1 d . . .
H53A H 0.9431 0.5864 0.8241 0.056 Uiso 1 1 calc R A .
C54 C 1.0019(5) 0.6604(5) 0.7111(4) 0.0543(18) Uani 1 1 d . A .
H54A H 1.0431 0.6699 0.7282 0.065 Uiso 1 1 calc R . .
C55 C 1.0000(5) 0.6959(5) 0.6284(4) 0.060(2) Uani 1 1 d . . .
H55A H 1.0407 0.7290 0.5890 0.073 Uiso 1 1 calc R A .
C56 C 0.9385(5) 0.6826(5) 0.6043(4) 0.060(2) Uani 1 1 d . A .
H56A H 0.9357 0.7085 0.5487 0.072 Uiso 1 1 calc R . .
C57 C 0.8814(4) 0.6320(4) 0.6607(4) 0.0479(16) Uani 1 1 d . . .
H57A H 0.8413 0.6212 0.6434 0.057 Uiso 1 1 calc R A .
C59 C 0.954(2) 0.457(2) 0.564(2) 0.150(11) Uiso 0.50 1 d P . 4
C60 C 1.029(2) 0.507(3) 0.500(2) 0.163(13) Uiso 0.50 1 d P . 4
H60A H 1.0384 0.5124 0.4440 0.244 Uiso 0.50 1 d PR . 4
H60B H 1.0143 0.5646 0.5044 0.244 Uiso 0.50 1 d PR . 4
H60C H 1.0839 0.4681 0.5174 0.244 Uiso 0.50 1 d PR . 4
C61 C 0.9968(15) 0.1414(14) 0.7068(14) 0.098(6) Uiso 0.50 1 d P B 2
C62 C 1.0427(14) 0.1742(14) 0.6451(13) 0.103(7) Uiso 0.50 1 d P B 2
H62A H 1.0579 0.1435 0.6057 0.155 Uiso 0.50 1 calc PR B 2
H62B H 1.0992 0.1695 0.6542 0.155 Uiso 0.50 1 calc PR B 2
H62C H 1.0097 0.2374 0.6233 0.155 Uiso 0.50 1 calc PR B 2
C67 C 0.4444(8) 0.4415(8) 0.5787(8) 0.114(4) Uiso 1 1 d . . .
C68 C 0.4245(12) 0.4307(12) 0.5172(11) 0.217(8) Uiso 1 1 d . . .
H68A H 0.3687 0.4122 0.5404 0.326 Uiso 1 1 calc R . .
H68B H 0.4757 0.3849 0.4957 0.326 Uiso 1 1 calc R . .
H68C H 0.4150 0.4875 0.4727 0.326 Uiso 1 1 calc R . .
C69 C 0.6479(10) 0.0305(9) 0.3832(8) 0.132(4) Uiso 1 1 d . . .
C70 C 0.5717(9) 0.1021(9) 0.3536(8) 0.149(5) Uiso 1 1 d . . .
H70A H 0.5154 0.1020 0.3980 0.223 Uiso 1 1 calc R . .
H70B H 0.5648 0.0931 0.3080 0.223 Uiso 1 1 calc R . .
H70C H 0.5835 0.1595 0.3347 0.223 Uiso 1 1 calc R . .
C71 C 0.5551(5) 0.0156(5) 1.0433(5) 0.062(2) Uiso 1 1 d . . .
C72 C 0.5483(6) -0.0596(5) 1.1206(5) 0.073(2) Uiso 1 1 d . . .
H72A H 0.5717 -0.1158 1.1080 0.110 Uiso 1 1 calc R . .
H72B H 0.4841 -0.0508 1.1521 0.110 Uiso 1 1 calc R . .
H72C H 0.5847 -0.0622 1.1528 0.110 Uiso 1 1 calc R . .
C73 C 0.1641(12) 0.4664(11) 0.6446(10) 0.217(8) Uiso 1 1 d . . .
H73A H 0.1117 0.5141 0.6623 0.325 Uiso 1 1 calc R . .
H73B H 0.1906 0.4887 0.5855 0.325 Uiso 1 1 calc R . .
H73C H 0.2104 0.4472 0.6740 0.325 Uiso 1 1 calc R . .
C74 C 0.1284(13) 0.3781(14) 0.6654(11) 0.193(7) Uiso 1 1 d . . .
C75 C 0.1160(7) 0.3525(6) 0.8642(6) 0.085(3) Uiso 1 1 d . . .
C76 C 0.0270(8) 0.3383(8) 0.9046(7) 0.125(4) Uiso 1 1 d . . .
H76A H -0.0128 0.3833 0.9324 0.187 Uiso 1 1 calc R . .
H76B H 0.0337 0.2785 0.9450 0.187 Uiso 1 1 calc R . .
H76C H -0.0003 0.3435 0.8639 0.187 Uiso 1 1 calc R . .
N10 N 0.8436(13) 0.0616(14) 0.6365(12) 0.276(9) Uiso 1 1 d D . .
C63 C 0.888(3) 0.0060(18) 0.6062(19) 0.169(12) Uiso 0.50 1 d PD C 5
C64 C 0.920(2) -0.0426(19) 0.5485(16) 0.172(12) Uiso 0.50 1 d PD C 5
H64A H 0.8720 -0.0263 0.5223 0.258 Uiso 0.50 1 calc PR C 5
H64B H 0.9369 -0.1070 0.5775 0.258 Uiso 0.50 1 calc PR C 5
H64C H 0.9745 -0.0275 0.5065 0.258 Uiso 0.50 1 calc PR C 5
C65 C 0.9203(17) 0.057(3) 0.605(2) 0.210(16) Uiso 0.50 1 d PD C 6
C66 C 1.0104(16) 0.070(2) 0.565(2) 0.203(15) Uiso 0.50 1 d PD C 6
H66A H 1.0101 0.1145 0.5101 0.305 Uiso 0.50 1 calc PR C 6
H66B H 1.0561 0.0134 0.5595 0.305 Uiso 0.50 1 calc PR C 6
H66C H 1.0258 0.0919 0.5973 0.305 Uiso 0.50 1 calc PR C 6

loop_
_atom_site_aniso_label
_atom_site_aniso_U_11
_atom_site_aniso_U_22
_atom_site_aniso_U_33
_atom_site_aniso_U_23
_atom_site_aniso_U_13
_atom_site_aniso_U_12
Dy1 0.02872(14) 0.02610(13) 0.02602(13) -0.00707(10) -0.00794(11) -0.00957(10)
Dy2 0.03423(15) 0.03107(15) 0.02927(14) -0.01083(11) -0.00732(11) -0.01113(11)
Mn1 0.0353(5) 0.0235(4) 0.0267(4) -0.0047(3) -0.0121(4) -0.0094(3)
Mn2 0.0275(6) 0.0232(6) 0.0235(6) -0.0058(4) -0.0080(5) -0.0086(5)
Mn3 0.0303(4) 0.0272(4) 0.0245(4) -0.0056(3) -0.0073(3) -0.0114(3)
Mn4 0.0333(5) 0.0312(4) 0.0302(4) -0.0119(4) -0.0065(4) -0.0132(4)
Mn5 0.0329(4) 0.0248(4) 0.0250(4) -0.0062(3) -0.0079(3) -0.0106(3)
Mn6 0.0293(4) 0.0323(4) 0.0263(4) -0.0091(3) -0.0052(3) -0.0130(4)
O1 0.039(2) 0.039(2) 0.036(2) -0.0130(18) -0.0083(18) -0.0098(18)
O2 0.030(2) 0.047(2) 0.026(2) -0.0118(18) -0.0047(16) -0.0144(18)
O3 0.033(2) 0.037(2) 0.035(2) -0.0090(17) -0.0107(17) -0.0110(17)
O4 0.035(2) 0.031(2) 0.041(2) -0.0132(17) -0.0105(18) -0.0140(17)
O5 0.032(2) 0.0286(19) 0.0238(18) -0.0077(15) -0.0031(16) -0.0131(16)
O6 0.038(2) 0.029(2) 0.030(2) -0.0048(16) -0.0124(17) -0.0112(17)
O7 0.033(2) 0.0253(18) 0.0267(19) -0.0054(15) -0.0110(16) -0.0116(16)
O8 0.034(2) 0.0279(19) 0.032(2) -0.0108(16) -0.0123(17) -0.0058(16)
O9 0.044(2) 0.029(2) 0.033(2) -0.0039(17) -0.0186(18) -0.0090(18)
O10 0.046(2) 0.025(2) 0.034(2) -0.0057(17) -0.0157(18) -0.0100(17)
O11 0.048(2) 0.036(2) 0.027(2) -0.0050(17) -0.0035(18) -0.0230(19)
O12 0.035(2) 0.0243(18) 0.0236(18) -0.0016(15) -0.0077(16) -0.0152(16)
O13 0.032(2) 0.0242(18) 0.0242(18) -0.0062(15) -0.0086(15) -0.0107(15)
O14 0.037(2) 0.035(2) 0.035(2) -0.0100(18) -0.0155(18) -0.0044(18)
O15 0.039(2) 0.029(2) 0.031(2) -0.0027(16) -0.0102(17) -0.0149(17)
O16 0.031(2) 0.031(2) 0.0276(19) -0.0103(16) -0.0059(16) -0.0121(16)
O17 0.029(2) 0.032(2) 0.0266(19) -0.0113(16) -0.0058(16) -0.0110(16)
O18 0.041(2) 0.046(2) 0.041(2) -0.0157(19) -0.0145(19) -0.0145(19)
O19 0.036(2) 0.035(2) 0.037(2) -0.0146(18) -0.0014(18) -0.0155(17)
O20 0.036(2) 0.043(2) 0.036(2) -0.0202(19) -0.0027(18) -0.0131(18)
O21 0.035(2) 0.031(2) 0.029(2) -0.0124(16) -0.0085(17) -0.0111(16)
O22 0.037(2) 0.028(2) 0.028(2) -0.0054(16) -0.0060(17) -0.0140(17)
O23 0.038(2) 0.036(2) 0.032(2) -0.0096(17) -0.0125(18) -0.0064(18)
O24 0.038(2) 0.038(2) 0.036(2) -0.0129(18) -0.0122(18) -0.0069(18)
O25 0.040(2) 0.046(2) 0.029(2) -0.0087(18) -0.0057(18) -0.0237(19)
O26 0.038(2) 0.052(2) 0.030(2) -0.0200(19) -0.0009(18) -0.0194(19)
O27 0.037(5) 0.047(6) 0.039(5) -0.016(4) -0.011(4) 0.002(4)
O28 0.041(5) 0.033(5) 0.070(6) -0.007(4) -0.027(5) -0.011(4)
O29 0.066(7) 0.024(5) 0.083(7) -0.018(5) -0.038(6) -0.005(4)
O30 0.058(8) 0.067(13) 0.035(10) -0.023(8) -0.011(9) -0.020(9)
O31 0.049(7) 0.025(8) 0.026(9) -0.010(6) 0.015(8) -0.014(7)
O32 0.008(8) 0.071(12) 0.022(8) -0.022(6) 0.006(7) 0.003(7)
O33 0.022(10) 0.050(9) 0.026(7) -0.022(5) 0.012(7) -0.008(8)
O34 0.041(2) 0.049(3) 0.045(2) -0.023(2) -0.014(2) -0.013(2)
O35 0.054(3) 0.100(4) 0.061(3) -0.024(3) -0.038(3) -0.002(3)
O36 0.090(15) 0.114(15) 0.035(9) -0.019(9) 0.012(8) -0.050(12)
O37 0.077(13) 0.18(2) 0.023(8) -0.036(12) 0.016(7) -0.058(15)
O38 0.110(10) 0.032(6) 0.167(13) -0.022(7) -0.100(10) 0.017(6)
C2 0.027(3) 0.029(3) 0.044(3) -0.008(3) -0.011(3) -0.009(2)
C3 0.042(3) 0.028(3) 0.053(4) -0.012(3) -0.017(3) -0.012(3)
C4 0.066(5) 0.043(4) 0.067(5) -0.026(4) -0.033(4) 0.005(3)
C5 0.086(6) 0.043(4) 0.115(8) -0.041(5) -0.051(6) 0.018(4)
C6 0.070(5) 0.034(4) 0.090(6) -0.016(4) -0.033(5) 0.006(4)
C7 0.111(7) 0.036(4) 0.060(5) -0.005(4) -0.038(5) -0.003(4)
C8 0.098(6) 0.033(4) 0.049(4) -0.011(3) -0.034(4) -0.003(4)
C9 0.035(3) 0.037(3) 0.028(3) 0.000(2) -0.007(2) -0.021(3)
C10 0.041(3) 0.038(3) 0.027(3) -0.005(2) -0.010(3) -0.016(3)
C11 0.054(4) 0.045(4) 0.050(4) -0.008(3) -0.027(3) -0.008(3)
C12 0.076(6) 0.052(4) 0.066(5) -0.002(4) -0.044(4) -0.005(4)
C13 0.067(5) 0.075(6) 0.058(5) 0.011(4) -0.042(4) -0.026(4)
C14 0.074(5) 0.079(6) 0.045(4) -0.007(4) -0.030(4) -0.037(4)
C15 0.046(4) 0.053(4) 0.040(3) -0.006(3) -0.019(3) -0.021(3)
C16 0.035(3) 0.035(3) 0.031(3) -0.003(2) -0.015(3) -0.016(3)
C17 0.042(3) 0.039(3) 0.026(3) 0.000(2) -0.012(3) -0.021(3)
C18 0.053(4) 0.053(4) 0.034(3) -0.012(3) -0.005(3) -0.028(3)
C19 0.060(4) 0.075(5) 0.034(3) -0.016(3) -0.003(3) -0.034(4)
C20 0.059(4) 0.078(5) 0.027(3) 0.004(3) -0.011(3) -0.044(4)
C21 0.069(5) 0.052(4) 0.034(3) 0.004(3) -0.013(3) -0.038(4)
C22 0.055(4) 0.041(3) 0.033(3) -0.003(3) -0.007(3) -0.023(3)
C23 0.035(3) 0.046(4) 0.035(3) -0.013(3) -0.011(3) -0.018(3)
C24 0.046(4) 0.041(3) 0.039(3) -0.014(3) -0.009(3) -0.022(3)
C25 0.053(4) 0.044(4) 0.054(4) -0.020(3) -0.001(3) -0.025(3)
C26 0.057(5) 0.060(5) 0.069(5) -0.023(4) 0.012(4) -0.032(4)
C27 0.086(6) 0.077(6) 0.064(5) -0.004(4) -0.001(5) -0.061(5)
C28 0.068(5) 0.047(4) 0.054(4) -0.010(3) -0.011(4) -0.028(4)
C29 0.045(4) 0.046(4) 0.039(3) -0.012(3) -0.007(3) -0.020(3)
C30 0.036(3) 0.028(3) 0.030(3) -0.008(2) -0.010(3) -0.015(2)
C31 0.039(3) 0.027(3) 0.030(3) -0.006(2) -0.008(3) -0.011(2)
C32 0.041(3) 0.037(3) 0.044(4) -0.012(3) -0.006(3) -0.015(3)
C33 0.055(4) 0.056(4) 0.052(4) -0.018(3) 0.008(3) -0.031(4)
C34 0.081(6) 0.046(4) 0.039(4) 0.001(3) 0.001(4) -0.032(4)
C35 0.069(5) 0.034(4) 0.045(4) 0.004(3) -0.014(4) -0.010(3)
C36 0.056(4) 0.036(3) 0.040(4) -0.008(3) -0.007(3) -0.016(3)
C37 0.043(3) 0.028(3) 0.029(3) -0.005(2) -0.015(3) -0.010(3)
C38 0.043(3) 0.030(3) 0.034(3) -0.010(2) -0.014(3) -0.011(3)
C39 0.051(4) 0.052(4) 0.044(4) -0.017(3) -0.015(3) -0.017(3)
C40 0.073(5) 0.068(5) 0.043(4) -0.027(4) -0.014(4) -0.020(4)
C41 0.071(5) 0.096(6) 0.060(5) -0.041(5) -0.024(4) -0.028(5)
C42 0.055(4) 0.066(5) 0.064(5) -0.025(4) -0.031(4) -0.015(4)
C43 0.044(4) 0.046(4) 0.038(3) -0.015(3) -0.016(3) -0.012(3)
C44 0.029(3) 0.034(3) 0.039(3) -0.013(3) -0.011(3) -0.012(2)
C45 0.033(3) 0.032(3) 0.045(3) -0.013(3) -0.014(3) -0.007(2)
C46 0.046(4) 0.039(3) 0.054(4) -0.014(3) -0.023(3) -0.007(3)
C47 0.062(5) 0.047(4) 0.054(4) -0.011(3) -0.028(4) -0.004(3)
C48 0.072(5) 0.046(4) 0.087(6) -0.021(4) -0.047(5) 0.010(4)
C49 0.063(5) 0.048(4) 0.088(6) -0.031(4) -0.028(4) 0.009(4)
C50 0.055(4) 0.038(4) 0.051(4) -0.015(3) -0.017(3) -0.010(3)
C51 0.022(3) 0.039(3) 0.031(3) -0.011(2) -0.008(2) -0.005(2)
C52 0.034(3) 0.044(3) 0.028(3) -0.011(3) -0.002(2) -0.019(3)
C53 0.048(4) 0.058(4) 0.040(4) -0.015(3) -0.011(3) -0.022(3)
C54 0.050(4) 0.073(5) 0.053(4) -0.022(4) -0.006(3) -0.035(4)
C55 0.064(5) 0.072(5) 0.049(4) -0.013(4) -0.001(4) -0.043(4)
C56 0.070(5) 0.084(5) 0.034(4) -0.004(3) -0.009(3) -0.051(4)
C57 0.048(4) 0.067(4) 0.036(3) -0.013(3) -0.007(3) -0.032(3)

loop_
_atom_type_symbol
_atom_type_description
_atom_type_scat_dispersion_real
_atom_type_scat_dispersion_imag
_atom_type_scat_source
C C 0.0033 0.0016 'International Tables Vol C Tables 4.2.6.8 and 6.1.1.4'
H H 0.0000 0.0000 'International Tables Vol C Tables 4.2.6.8 and 6.1.1.4'
N N 0.0061 0.0033 'International Tables Vol C Tables 4.2.6.8 and 6.1.1.4'
O O 0.0106 0.0060 'International Tables Vol C Tables 4.2.6.8 and 6.1.1.4'
Mn Mn 0.3368 0.7283 'International Tables Vol C Tables 4.2.6.8 and 6.1.1.4'
Dy Dy -0.1892 4.4098 'International Tables Vol C Tables 4.2.6.8 and 6.1.1.4'

loop_
_geom_angle_atom_site_label_1
_geom_angle_atom_site_label_2
_geom_angle_atom_site_label_3
_geom_angle
_geom_angle_site_symmetry_1
_geom_angle_site_symmetry_3
O2 Dy1 O4 89.16(13) 2_667 .
O2 Dy1 O6 75.96(13) 2_667 .
O4 Dy1 O6 73.47(13) . .
O2 Dy1 O5 150.92(12) 2_667 .
O4 Dy1 O5 72.97(12) . .
O6 Dy1 O5 77.01(12) . .
O2 Dy1 O8 86.66(13) 2_667 2_667
O4 Dy1 O8 144.56(13) . 2_667
O6 Dy1 O8 138.56(12) . 2_667
O5 Dy1 O8 121.18(12) . 2_667
O2 Dy1 O3 119.15(13) 2_667 .
O4 Dy1 O3 74.10(13) . .
O6 Dy1 O3 143.79(13) . .
O5 Dy1 O3 78.50(12) . .
O8 Dy1 O3 77.40(12) 2_667 .
O2 Dy1 O1 67.78(13) 2_667 .
O4 Dy1 O1 72.25(13) . .
O6 Dy1 O1 129.61(13) . .
O5 Dy1 O1 124.74(13) . .
O8 Dy1 O1 73.62(13) 2_667 .
O3 Dy1 O1 51.37(12) . .
O2 Dy1 O12 74.14(12) 2_667 2_667
O4 Dy1 O12 140.82(12) . 2_667
O6 Dy1 O12 68.22(12) . 2_667
O5 Dy1 O12 105.31(12) . 2_667
O8 Dy1 O12 70.93(11) 2_667 2_667
O3 Dy1 O12 144.95(12) . 2_667
O1 Dy1 O12 128.61(12) . 2_667
O2 Dy1 O7 138.74(12) 2_667 .
O4 Dy1 O7 131.22(12) . .
O6 Dy1 O7 104.53(12) . .
O5 Dy1 O7 59.66(11) . .
O8 Dy1 O7 65.52(12) 2_667 .
O3 Dy1 O7 85.25(11) . .
O1 Dy1 O7 125.83(12) . .
O12 Dy1 O7 68.38(11) 2_667 .
O2 Dy1 N1 93.17(14) 2_667 .
O4 Dy1 N1 69.34(14) . .
O6 Dy1 N1 141.36(13) . .
O5 Dy1 N1 101.32(13) . .
O8 Dy1 N1 75.77(13) 2_667 .
O3 Dy1 N1 26.05(12) . .
O1 Dy1 N1 25.46(13) . .
O12 Dy1 N1 144.82(13) 2_667 .
O7 Dy1 N1 107.56(12) . .
O2 Dy1 Mn3 169.03(9) 2_667 .
O4 Dy1 Mn3 99.05(9) . .
O6 Dy1 Mn3 99.29(9) . .
O5 Dy1 Mn3 30.48(8) . .
O8 Dy1 Mn3 90.75(9) 2_667 .
O3 Dy1 Mn3 70.48(9) . .
O1 Dy1 Mn3 121.61(9) . .
O12 Dy1 Mn3 94.93(8) 2_667 .
O7 Dy1 Mn3 32.22(8) . .
N1 Dy1 Mn3 96.53(10) . .
O2 Dy1 Mn2 111.19(9) 2_667 .
O4 Dy1 Mn2 140.28(9) . .
O6 Dy1 Mn2 78.81(9) . .
O5 Dy1 Mn2 73.49(9) . .
O8 Dy1 Mn2 72.88(9) 2_667 .
O3 Dy1 Mn2 118.73(9) . .
O1 Dy1 Mn2 146.48(9) . .
O12 Dy1 Mn2 37.06(8) 2_667 .
O7 Dy1 Mn2 33.68(7) . .
N1 Dy1 Mn2 138.53(10) . .
Mn3 Dy1 Mn2 57.913(14) . .
O26 Dy2 O30 83.3(5) . .
O26 Dy2 O27 92.6(3) . .
O30 Dy2 O27 78.3(5) . .
O26 Dy2 O34 151.94(14) . .
O30 Dy2 O34 77.5(6) . .
O27 Dy2 O34 103.2(3) . .
O26 Dy2 O16 104.42(13) . .
O30 Dy2 O16 132.4(5) . .
O27 Dy2 O16 145.8(2) . .
O34 Dy2 O16 75.04(13) . .
O26 Dy2 O17 64.79(12) . .
O30 Dy2 O17 146.4(5) . .
O27 Dy2 O17 92.3(2) . .
O34 Dy2 O17 136.03(13) . .
O16 Dy2 O17 69.58(12) . .
O26 Dy2 O21 127.28(12) . .
O30 Dy2 O21 139.2(4) . .
O27 Dy2 O21 74.4(2) . .
O34 Dy2 O21 79.81(13) . .
O16 Dy2 O21 71.63(12) . .
O17 Dy2 O21 64.98(12) . .
O26 Dy2 O33 76.8(6) . .
O30 Dy2 O33 64.1(5) . .
O27 Dy2 O33 141.7(4) . .
O34 Dy2 O33 76.4(6) . .
O16 Dy2 O33 72.0(3) . .
O17 Dy2 O33 114.8(5) . .
O21 Dy2 O33 140.5(5) . .
O26 Dy2 O28 119.5(2) . .
O30 Dy2 O28 61.9(5) . .
O27 Dy2 O28 36.2(3) . .
O34 Dy2 O28 68.4(2) . .
O16 Dy2 O28 135.9(2) . .
O17 Dy2 O28 124.4(2) . .
O21 Dy2 O28 78.3(2) . .
O33 Dy2 O28 120.0(5) . .
O26 Dy2 O29 69.1(2) . .
O30 Dy2 O29 68.0(6) . .
O27 Dy2 O29 25.1(3) . .
O34 Dy2 O29 120.4(2) . .
O16 Dy2 O29 159.0(3) . .
O17 Dy2 O29 89.9(2) . .
O21 Dy2 O29 95.9(3) . .
O33 Dy2 O29 123.2(5) . .
O28 Dy2 O29 52.9(3) . .
O26 Dy2 O32 76.5(6) . .
O30 Dy2 O32 53.6(5) . .
O27 Dy2 O32 131.3(4) . .
O34 Dy2 O32 75.6(6) . .
O16 Dy2 O32 82.1(3) . .
O17 Dy2 O32 122.8(6) . .
O21 Dy2 O32 147.8(5) . .
O33 Dy2 O32 10.5(5) . .
O28 Dy2 O32 110.7(5) . .
O29 Dy2 O32 114.3(5) . .
O26 Dy2 O31 78.8(5) . .
O30 Dy2 O31 11.2(6) . .
O27 Dy2 O31 88.9(5) . .
O34 Dy2 O31 78.5(5) . .
O16 Dy2 O31 123.1(5) . .
O17 Dy2 O31 143.6(5) . .
O21 Dy2 O31 148.6(4) . .
O33 Dy2 O31 53.1(5) . .
O28 Dy2 O31 72.8(4) . .
O29 Dy2 O31 76.2(6) . .
O32 Dy2 O31 42.6(5) . .
O13 Mn1 O7 81.40(14) 2_667 .
O13 Mn1 O10 97.20(15) 2_667 .
O7 Mn1 O10 174.05(16) . .
O13 Mn1 O9 178.43(17) 2_667 .
O7 Mn1 O9 97.56(15) . .
O10 Mn1 O9 83.94(16) . .
O13 Mn1 O11 94.13(15) 2_667 .
O7 Mn1 O11 94.05(15) . .
O10 Mn1 O11 91.82(15) . .
O9 Mn1 O11 84.76(16) . .
O13 Mn1 O8 95.05(14) 2_667 2_667
O7 Mn1 O8 79.36(14) . 2_667
O10 Mn1 O8 95.04(15) . 2_667
O9 Mn1 O8 85.90(15) . 2_667
O11 Mn1 O8 167.76(14) . 2_667
O13 Mn1 Mn2 39.01(10) 2_667 .
O7 Mn1 Mn2 42.41(10) . .
O10 Mn1 Mn2 136.06(12) . .
O9 Mn1 Mn2 139.91(11) . .
O11 Mn1 Mn2 94.51(10) . .
O8 Mn1 Mn2 87.57(9) 2_667 .
O13 Mn2 O13 180.000(3) . 2_667
O13 Mn2 O7 101.38(14) . .
O13 Mn2 O7 78.62(14) 2_667 .
O13 Mn2 O7 78.62(14) . 2_667
O13 Mn2 O7 101.38(14) 2_667 2_667
O7 Mn2 O7 180.000(1) . 2_667
O13 Mn2 O12 87.90(14) . 2_667
O13 Mn2 O12 92.10(14) 2_667 2_667
O7 Mn2 O12 86.14(13) . 2_667
O7 Mn2 O12 93.86(13) 2_667 2_667
O13 Mn2 O12 92.10(14) . .
O13 Mn2 O12 87.90(14) 2_667 .
O7 Mn2 O12 93.86(13) . .
O7 Mn2 O12 86.14(13) 2_667 .
O12 Mn2 O12 180.000(2) 2_667 .
O13 Mn2 Mn1 141.02(10) . .
O13 Mn2 Mn1 38.98(10) 2_667 .
O7 Mn2 Mn1 39.66(10) . .
O7 Mn2 Mn1 140.34(10) 2_667 .
O12 Mn2 Mn1 89.73(9) 2_667 .
O12 Mn2 Mn1 90.27(9) . .
O13 Mn2 Mn1 38.98(10) . 2_667
O13 Mn2 Mn1 141.02(10) 2_667 2_667
O7 Mn2 Mn1 140.34(10) . 2_667
O7 Mn2 Mn1 39.66(10) 2_667 2_667
O12 Mn2 Mn1 90.27(9) 2_667 2_667
O12 Mn2 Mn1 89.73(9) . 2_667
Mn1 Mn2 Mn1 180.000(1) . 2_667
O13 Mn2 Dy1 83.07(10) . .
O13 Mn2 Dy1 96.93(10) 2_667 .
O7 Mn2 Dy1 45.05(10) . .
O7 Mn2 Dy1 134.95(10) 2_667 .
O12 Mn2 Dy1 44.36(9) 2_667 .
O12 Mn2 Dy1 135.64(9) . .
Mn1 Mn2 Dy1 68.594(17) . .
Mn1 Mn2 Dy1 111.406(17) 2_667 .
O13 Mn2 Dy1 96.93(10) . 2_667
O13 Mn2 Dy1 83.07(10) 2_667 2_667
O7 Mn2 Dy1 134.95(10) . 2_667
O7 Mn2 Dy1 45.05(10) 2_667 2_667
O12 Mn2 Dy1 135.64(9) 2_667 2_667
O12 Mn2 Dy1 44.36(9) . 2_667
Mn1 Mn2 Dy1 111.406(17) . 2_667
Mn1 Mn2 Dy1 68.594(17) 2_667 2_667
Dy1 Mn2 Dy1 180.000(8) . 2_667
O5 Mn3 O7 81.27(15) . .
O5 Mn3 O16 82.47(15) . .
O7 Mn3 O16 163.63(15) . .
O5 Mn3 O15 167.04(16) . .
O7 Mn3 O15 98.14(15) . .
O16 Mn3 O15 98.13(15) . .
O5 Mn3 O14 108.16(16) . .
O7 Mn3 O14 95.91(15) . .
O16 Mn3 O14 87.35(15) . .
O15 Mn3 O14 84.79(15) . .
O5 Mn3 O17 88.09(14) . .
O7 Mn3 O17 100.40(14) . .
O16 Mn3 O17 80.91(14) . .
O15 Mn3 O17 79.26(14) . .
O14 Mn3 O17 158.58(14) . .
O5 Mn3 Mn4 39.02(11) . .
O7 Mn3 Mn4 119.88(11) . .
O16 Mn3 Mn4 43.75(10) . .
O15 Mn3 Mn4 141.35(12) . .
O14 Mn3 Mn4 97.09(11) . .
O17 Mn3 Mn4 86.77(10) . .
O5 Mn3 Mn5 52.40(11) . .
O7 Mn3 Mn5 85.75(10) . .
O16 Mn3 Mn5 85.85(10) . .
O15 Mn3 Mn5 114.66(11) . .
O14 Mn3 Mn5 160.12(11) . .
O17 Mn3 Mn5 36.74(9) . .
Mn4 Mn3 Mn5 65.42(3) . .
O5 Mn3 Dy1 40.12(11) . .
O7 Mn3 Dy1 45.72(10) . .
O16 Mn3 Dy1 118.34(10) . .
O15 Mn3 Dy1 143.13(11) . .
O14 Mn3 Dy1 91.34(11) . .
O17 Mn3 Dy1 109.99(9) . .
Mn4 Mn3 Dy1 75.52(2) . .
Mn5 Mn3 Dy1 75.62(2) . .
O5 Mn3 Dy2 91.12(11) . .
O7 Mn3 Dy2 142.23(11) . .
O16 Mn3 Dy2 39.92(10) . .
O15 Mn3 Dy2 81.42(11) . .
O14 Mn3 Dy2 121.46(11) . .
O17 Mn3 Dy2 42.11(9) . .
Mn4 Mn3 Dy2 64.64(2) . .
Mn5 Mn3 Dy2 61.22(2) . .
Dy1 Mn3 Dy2 129.95(2) . .
O5 Mn4 O20 176.25(16) . .
O5 Mn4 O19 93.50(16) . .
O20 Mn4 O19 89.26(16) . .
O5 Mn4 O16 83.01(15) . .
O20 Mn4 O16 94.11(16) . .
O19 Mn4 O16 175.53(16) . .
O5 Mn4 O18 96.32(15) . .
O20 Mn4 O18 86.01(16) . .
O19 Mn4 O18 93.90(16) . .
O16 Mn4 O18 89.27(15) . .
O5 Mn4 O21 85.08(14) . .
O20 Mn4 O21 92.18(15) . .
O19 Mn4 O21 94.55(15) . .
O16 Mn4 O21 82.40(14) . .
O18 Mn4 O21 171.33(14) . .
O5 Mn4 Mn3 39.75(10) . .
O20 Mn4 Mn3 137.57(12) . .
O19 Mn4 Mn3 133.16(12) . .
O16 Mn4 Mn3 43.56(10) . .
O18 Mn4 Mn3 90.02(11) . .
O21 Mn4 Mn3 85.60(9) . .
O5 Mn4 Dy2 93.56(11) . .
O20 Mn4 Dy2 82.69(12) . .
O19 Mn4 Dy2 136.42(12) . .
O16 Mn4 Dy2 41.52(10) . .
O18 Mn4 Dy2 127.85(11) . .
O21 Mn4 Dy2 43.48(9) . .
Mn3 Mn4 Dy2 66.87(2) . .
O13 Mn5 O17 92.27(15) . .
O13 Mn5 O22 90.81(15) . .
O17 Mn5 O22 174.57(16) . .
O13 Mn5 O21 173.54(15) . .
O17 Mn5 O21 84.90(15) . .
O22 Mn5 O21 91.57(15) . .
O13 Mn5 O23 95.04(15) . 2_667
O17 Mn5 O23 98.46(15) . 2_667
O22 Mn5 O23 85.72(15) . 2_667
O21 Mn5 O23 91.13(15) . 2_667
O13 Mn5 O5 96.49(13) . .
O17 Mn5 O5 80.90(13) . .
O22 Mn5 O5 94.30(14) . .
O21 Mn5 O5 77.34(14) . .
O23 Mn5 O5 168.47(14) 2_667 .
O13 Mn5 Mn3 89.18(10) . .
O17 Mn5 Mn3 44.76(11) . .
O22 Mn5 Mn3 130.86(11) . .
O21 Mn5 Mn3 84.72(11) . .
O23 Mn5 Mn3 143.18(11) 2_667 .
O5 Mn5 Mn3 37.09(8) . .
O13 Mn5 Dy2 134.76(11) . .
O17 Mn5 Dy2 43.17(11) . .
O22 Mn5 Dy2 134.28(11) . .
O21 Mn5 Dy2 43.64(10) . .
O23 Mn5 Dy2 86.49(10) 2_667 .
O5 Mn5 Dy2 85.26(8) . .
Mn3 Mn5 Dy2 65.54(2) . .
O26 Mn6 O17 83.69(16) . .
O26 Mn6 O25 89.03(17) . .
O17 Mn6 O25 164.27(16) . .
O26 Mn6 O12 171.21(17) . .
O17 Mn6 O12 95.37(15) . .
O25 Mn6 O12 89.70(15) . .
O26 Mn6 O24 91.52(16) . .
O17 Mn6 O24 100.66(15) . .
O25 Mn6 O24 93.43(16) . .
O12 Mn6 O24 97.24(15) . .
O26 Mn6 O15 86.62(15) . .
O17 Mn6 O15 75.15(14) . .
O25 Mn6 O15 90.56(14) . .
O12 Mn6 O15 84.70(14) . .
O24 Mn6 O15 175.56(14) . .
O26 Mn6 Dy2 40.18(12) . .
O17 Mn6 Dy2 43.53(10) . .
O25 Mn6 Dy2 128.09(12) . .
O12 Mn6 Dy2 138.40(10) . .
O24 Mn6 Dy2 97.00(11) . .
O15 Mn6 Dy2 78.99(9) . .
O35 N1 O1 123.6(5) . .
O35 N1 O3 121.3(5) . .
O1 N1 O3 115.1(5) . .
O35 N1 Dy1 173.4(4) . .
O1 N1 Dy1 58.1(3) . .
O3 N1 Dy1 57.5(3) . .
O36 N2 O33 125(2) . .
O36 N2 O31 116.3(18) . .
O33 N2 O31 118.5(19) . .
O36 N2 Dy2 176.7(15) . .
O33 N2 Dy2 56.5(14) . .
O31 N2 Dy2 62.3(10) . .
O37 N3 O32 118(2) . .
O37 N3 O30 126(2) . .
O32 N3 O30 116(2) . .
O37 N3 Dy2 179.6(15) . .
O32 N3 Dy2 61.9(13) . .
O30 N3 Dy2 54.2(13) . .
O29 N4 O28 120.2(11) . .
O29 N4 O38 120.2(12) . .
O28 N4 O38 119.3(11) . .
O29 N4 Dy2 60.6(7) . .
O28 N4 Dy2 60.1(6) . .
O38 N4 Dy2 167.3(10) . .
C59 N5 C60 23(2) . 2_766
N1 O1 Dy1 96.5(3) . .
C51 O2 Dy1 141.3(3) . 2_667
N1 O3 Dy1 96.5(3) . .
C23 O4 Dy1 135.6(4) . .
Mn4 O5 Mn3 101.24(16) . .
Mn4 O5 Dy1 136.05(18) . .
Mn3 O5 Dy1 109.39(15) . .
Mn4 O5 Mn5 96.46(14) . .
Mn3 O5 Mn5 90.51(14) . .
Dy1 O5 Mn5 113.59(14) . .
C30 O6 Dy1 153.1(4) . .
Mn1 O7 Mn3 121.72(18) . .
Mn1 O7 Mn2 97.94(15) . .
Mn3 O7 Mn2 121.30(18) . .
Mn1 O7 Dy1 110.97(15) . .
Mn3 O7 Dy1 102.06(14) . .
Mn2 O7 Dy1 101.27(13) . .
C44 O8 Mn1 125.6(3) . 2_667
C44 O8 Dy1 126.7(3) . 2_667
Mn1 O8 Dy1 103.35(14) 2_667 2_667
C9 O9 Mn1 134.4(4) . .
C2 O10 Mn1 130.9(3) . .
C16 O11 Mn1 129.4(3) . .
Mn6 O12 Mn2 124.81(17) . .
Mn6 O12 Dy1 122.52(16) . 2_667
Mn2 O12 Dy1 98.58(12) . 2_667
Mn6 O12 H12B 102.4 . .
Mn2 O12 H12B 102.5 . .
Dy1 O12 H12B 102.5 2_667 .
Mn5 O13 Mn1 127.04(18) . 2_667
Mn5 O13 Mn2 127.85(18) . .
Mn1 O13 Mn2 102.01(16) 2_667 .
C9 O14 Mn3 130.9(4) . .
C16 O15 Mn3 130.2(4) . .
C16 O15 Mn6 112.1(3) . .
Mn3 O15 Mn6 95.11(14) . .
Mn3 O16 Mn4 92.68(15) . .
Mn3 O16 Dy2 107.74(15) . .
Mn4 O16 Dy2 104.79(15) . .
Mn5 O17 Mn6 138.5(2) . .
Mn5 O17 Mn3 98.50(15) . .
Mn6 O17 Mn3 106.24(16) . .
Mn5 O17 Dy2 104.46(15) . .
Mn6 O17 Dy2 103.58(15) . .
Mn3 O17 Dy2 99.75(13) . .
C23 O19 Mn4 127.0(4) . .
C37 O20 Mn4 129.3(4) . .
Mn5 O21 Mn4 100.96(15) . .
Mn5 O21 Dy2 102.41(15) . .
Mn4 O21 Dy2 96.46(13) . .
C30 O22 Mn5 126.3(3) . .
C2 O23 Mn5 119.9(3) . 2_667
C44 O24 Mn6 129.1(4) . .
C51 O25 Mn6 127.6(4) . .
C1 O26 Mn6 116.9(8) . .
C1 O26 Dy2 129.2(8) . .
Mn6 O26 Dy2 107.91(17) . .
N4 O28 Dy2 93.0(7) . .
N4 O29 Dy2 93.3(8) . .
N3 O30 Dy2 99.2(17) . .
N2 O31 Dy2 90.9(12) . .
N3 O32 Dy2 91.2(15) . .
N2 O33 Dy2 97.1(16) . .
C37 O34 Dy2 136.6(4) . .
O26 C1 H1A 109.5 . .
O26 C1 H1B 109.5 . .
H1A C1 H1B 109.5 . .
O26 C1 H1C 109.5 . .
H1A C1 H1C 109.5 . .
H1B C1 H1C 109.5 . .
O23 C2 O10 125.2(5) . .
O23 C2 C3 118.4(5) . .
O10 C2 C3 116.3(5) . .
C4 C3 C8 118.3(6) . .
C4 C3 C2 121.1(6) . .
C8 C3 C2 120.6(6) . .
C3 C4 C5 121.5(7) . .
C3 C4 H4A 119.2 . .
C5 C4 H4A 119.2 . .
C6 C5 C4 118.6(8) . .
C6 C5 H5A 120.7 . .
C4 C5 H5A 120.7 . .
C7 C6 C5 120.2(7) . .
C7 C6 H6A 119.9 . .
C5 C6 H6A 119.9 . .
C6 C7 C8 120.3(7) . .
C6 C7 H7A 119.9 . .
C8 C7 H7A 119.9 . .
C3 C8 C7 121.0(7) . .
C3 C8 H8A 119.5 . .
C7 C8 H8A 119.5 . .
O14 C9 O9 124.7(5) . .
O14 C9 C10 118.4(5) . .
O9 C9 C10 116.8(5) . .
C15 C10 C11 119.3(6) . .
C15 C10 C9 120.4(6) . .
C11 C10 C9 120.3(6) . .
C12 C11 C10 120.2(7) . .
C12 C11 H11A 119.9 . .
C10 C11 H11A 119.9 . .
C11 C12 C13 120.3(7) . .
C11 C12 H12A 119.9 . .
C13 C12 H12A 119.9 . .
C12 C13 C14 120.1(7) . .
C12 C13 H13A 120.0 . .
C14 C13 H13A 120.0 . .
C15 C14 C13 119.2(7) . .
C15 C14 H14A 120.4 . .
C13 C14 H14A 120.4 . .
C10 C15 C14 121.0(7) . .
C10 C15 H15A 119.5 . .
C14 C15 H15A 119.5 . .
O11 C16 O15 124.0(5) . .
O11 C16 C17 120.6(5) . .
O15 C16 C17 115.4(5) . .
C18 C17 C22 120.5(5) . .
C18 C17 C16 120.5(5) . .
C22 C17 C16 119.0(5) . .
C17 C18 C19 119.5(6) . .
C17 C18 H18A 120.3 . .
C19 C18 H18A 120.3 . .
C20 C19 C18 120.3(7) . .
C20 C19 H19A 119.9 . .
C18 C19 H19A 119.9 . .
C21 C20 C19 120.4(6) . .
C21 C20 H20A 119.8 . .
C19 C20 H20A 119.8 . .
C20 C21 C22 121.1(6) . .
C20 C21 H21A 119.4 . .
C22 C21 H21A 119.4 . .
C21 C22 C17 118.2(6) . .
C21 C22 H22A 120.9 . .
C17 C22 H22A 120.9 . .
O4 C23 O19 124.9(5) . .
O4 C23 C24 118.5(5) . .
O19 C23 C24 116.6(5) . .
C25 C24 C29 120.1(6) . .
C25 C24 C23 120.1(5) . .
C29 C24 C23 119.8(6) . .
C26 C25 C24 121.2(6) . .
C26 C25 H25A 119.4 . .
C24 C25 H25A 119.4 . .
C25 C26 C27 118.2(7) . .
C25 C26 H26A 120.9 . .
C27 C26 H26A 120.9 . .
C26 C27 C28 122.0(7) . .
C26 C27 H27A 119.0 . .
C28 C27 H27A 119.0 . .
C29 C28 C27 118.8(7) . .
C29 C28 H28A 120.6 . .
C27 C28 H28A 120.6 . .
C28 C29 C24 119.7(6) . .
C28 C29 H29A 120.2 . .
C24 C29 H29A 120.2 . .
O6 C30 O22 124.7(5) . .
O6 C30 C31 118.3(5) . .
O22 C30 C31 116.9(5) . .
C36 C31 C32 119.9(5) . .
C36 C31 C30 119.9(5) . .
C32 C31 C30 120.2(5) . .
C33 C32 C31 119.9(6) . .
C33 C32 H32A 120.1 . .
C31 C32 H32A 120.1 . .
C32 C33 C34 120.4(6) . .
C32 C33 H33A 119.8 . .
C34 C33 H33A 119.8 . .
C35 C34 C33 120.1(6) . .
C35 C34 H34A 119.9 . .
C33 C34 H34A 119.9 . .
C34 C35 C36 120.4(6) . .
C34 C35 H35A 119.8 . .
C36 C35 H35A 119.8 . .
C31 C36 C35 119.3(6) . .
C31 C36 H36A 120.4 . .
C35 C36 H36A 120.4 . .
O34 C37 O20 124.8(5) . .
O34 C37 C38 118.9(5) . .
O20 C37 C38 116.3(5) . .
C39 C38 C43 119.0(6) . .
C39 C38 C37 121.1(6) . .
C43 C38 C37 119.8(5) . .
C38 C39 C40 120.6(7) . .
C38 C39 H39A 119.7 . .
C40 C39 H39A 119.7 . .
C39 C40 C41 119.5(7) . .
C39 C40 H40A 120.3 . .
C41 C40 H40A 120.3 . .
C42 C41 C40 119.8(7) . .
C42 C41 H41A 120.1 . .
C40 C41 H41A 120.1 . .
C41 C42 C43 120.8(7) . .
C41 C42 H42A 119.6 . .
C43 C42 H42A 119.6 . .
C42 C43 C38 120.2(6) . .
C42 C43 H43A 119.9 . .
C38 C43 H43A 119.9 . .
O24 C44 O8 123.5(5) . .
O24 C44 C45 118.2(5) . .
O8 C44 C45 118.2(5) . .
C46 C45 C50 120.2(6) . .
C46 C45 C44 120.6(5) . .
C50 C45 C44 119.2(5) . .
C47 C46 C45 119.2(6) . .
C47 C46 H46A 120.4 . .
C45 C46 H46A 120.4 . .
C48 C47 C46 120.5(7) . .
C48 C47 H47A 119.7 . .
C46 C47 H47A 119.7 . .
C47 C48 C49 120.9(7) . .
C47 C48 H48A 119.6 . .
C49 C48 H48A 119.6 . .
C48 C49 C50 119.4(7) . .
C48 C49 H49A 120.3 . .
C50 C49 H49A 120.3 . .
C49 C50 C45 119.9(7) . .
C49 C50 H50A 120.1 . .
C45 C50 H50A 120.1 . .
O2 C51 O25 125.1(5) . .
O2 C51 C52 119.0(5) . .
O25 C51 C52 115.9(5) . .
C53 C52 C57 119.8(5) . .
C53 C52 C51 119.7(5) . .
C57 C52 C51 120.5(5) . .
C52 C53 C54 120.3(6) . .
C52 C53 H53A 119.9 . .
C54 C53 H53A 119.9 . .
C53 C54 C55 119.3(7) . .
C53 C54 H54A 120.4 . .
C55 C54 H54A 120.4 . .
C56 C55 C54 119.9(6) . .
C56 C55 H55A 120.1 . .
C54 C55 H55A 120.1 . .
C57 C56 C55 120.2(6) . .
C57 C56 H56A 119.9 . .
C55 C56 H56A 119.9 . .
C56 C57 C52 120.5(6) . .
C56 C57 H57A 119.7 . .
C52 C57 H57A 119.7 . .
N5 C59 C60 135(5) . 2_766
N5 C59 C60 173(3) . .
C60 C59 C60 42(3) 2_766 .
C59 C60 C60 97(5) 2_766 2_766
C59 C60 C59 138(3) 2_766 .
C60 C60 C59 41(3) 2_766 .
C59 C60 N5 23(3) 2_766 2_766
C60 C60 N5 119(5) 2_766 2_766
C59 C60 N5 160(3) . 2_766
C59 C60 H60A 30.1 2_766 .
C60 C60 H60A 75.3 2_766 .
C59 C60 H60A 113.9 . .
N5 C60 H60A 47.0 2_766 .
C59 C60 H60B 81.6 2_766 .
C60 C60 H60B 113.4 2_766 .
C59 C60 H60B 111.4 . .
N5 C60 H60B 76.7 2_766 .
H60A C60 H60B 109.5 . .
C59 C60 H60C 110.0 2_766 .
C60 C60 H60C 132.0 2_766 .
C59 C60 H60C 102.9 . .
N5 C60 H60C 90.6 2_766 .
H60A C60 H60C 109.5 . .
H60B C60 H60C 109.5 . .
N6 C61 C62 172(3) . .
C61 C62 H62A 109.5 . .
C61 C62 H62B 109.5 . .
H62A C62 H62B 109.5 . .
C61 C62 H62C 109.5 . .
H62A C62 H62C 109.5 . .
H62B C62 H62C 109.5 . .
N7 C67 C68 162.3(15) . .
C67 C68 H68A 109.5 . .
C67 C68 H68B 109.5 . .
H68A C68 H68B 109.5 . .
C67 C68 H68C 109.5 . .
H68A C68 H68C 109.5 . .
H68B C68 H68C 109.5 . .
N11 C69 C70 169.0(16) . .
C69 C70 H70A 109.5 . .
C69 C70 H70B 109.5 . .
H70A C70 H70B 109.5 . .
C69 C70 H70C 109.5 . .
H70A C70 H70C 109.5 . .
H70B C70 H70C 109.5 . .
N12 C71 C72 176.5(9) . .
C71 C72 H72A 109.5 . .
C71 C72 H72B 109.5 . .
H72A C72 H72B 109.5 . .
C71 C72 H72C 109.5 . .
H72A C72 H72C 109.5 . .
H72B C72 H72C 109.5 . .
C74 C73 H73A 109.5 . .
C74 C73 H73B 109.5 . .
H73A C73 H73B 109.5 . .
C74 C73 H73C 109.5 . .
H73A C73 H73C 109.5 . .
H73B C73 H73C 109.5 . .
N9 C74 C73 172.8(19) . .
N8 C75 C76 172.3(12) . .
C75 C76 H76A 109.5 . .
C75 C76 H76B 109.5 . .
H76A C76 H76B 109.5 . .
C75 C76 H76C 109.5 . .
H76A C76 H76C 109.5 . .
H76B C76 H76C 109.5 . .
C63 N10 C65 63(2) . .
N10 C63 C64 158(4) . .
C63 C64 H64A 109.5 . .
C63 C64 H64B 109.5 . .
H64A C64 H64B 109.5 . .
C63 C64 H64C 109.5 . .
H64A C64 H64C 109.5 . .
H64B C64 H64C 109.5 . .
N10 C65 C66 169(5) . .
C65 C66 H66A 109.5 . .
C65 C66 H66B 109.5 . .
H66A C66 H66B 109.5 . .
C65 C66 H66C 109.5 . .
H66A C66 H66C 109.5 . .
H66B C66 H66C 109.5 . .

loop_
_geom_bond_atom_site_label_1
_geom_bond_atom_site_label_2
_geom_bond_distance
_geom_bond_site_symmetry_2
Dy1 O2 2.336(4) 2_667
Dy1 O4 2.349(4) .
Dy1 O6 2.373(3) .
Dy1 O5 2.385(3) .
Dy1 O8 2.408(3) 2_667
Dy1 O3 2.466(4) .
Dy1 O1 2.483(4) .
Dy1 O12 2.504(3) 2_667
Dy1 O7 2.556(3) .
Dy1 N1 2.906(5) .
Dy1 Mn3 3.4908(8) .
Dy1 Mn2 3.5413(3) .
Dy2 O26 2.303(4) .
Dy2 O30 2.34(2) .
Dy2 O27 2.354(8) .
Dy2 O34 2.357(4) .
Dy2 O16 2.383(4) .
Dy2 O17 2.406(3) .
Dy2 O21 2.407(3) .
Dy2 O33 2.43(3) .
Dy2 O28 2.453(8) .
Dy2 O29 2.464(9) .
Dy2 O32 2.51(2) .
Dy2 O31 2.558(17) .
Mn1 O13 1.891(3) 2_667
Mn1 O7 1.895(3) .
Mn1 O10 1.943(4) .
Mn1 O9 1.944(4) .
Mn1 O11 2.225(4) .
Mn1 O8 2.290(4) 2_667
Mn1 Mn2 2.9411(8) .
Mn2 O13 1.893(3) .
Mn2 O13 1.893(3) 2_667
Mn2 O7 2.003(3) .
Mn2 O7 2.003(3) 2_667
Mn2 O12 2.158(3) 2_667
Mn2 O12 2.158(3) .
Mn2 Mn1 2.9411(8) 2_667
Mn2 Dy1 3.5413(3) 2_667
Mn3 O5 1.877(3) .
Mn3 O7 1.903(4) .
Mn3 O16 1.987(4) .
Mn3 O15 1.993(4) .
Mn3 O14 2.122(4) .
Mn3 O17 2.216(4) .
Mn3 Mn4 2.8798(11) .
Mn3 Mn5 3.1128(11) .
Mn4 O5 1.848(4) .
Mn4 O20 1.931(4) .
Mn4 O19 1.944(4) .
Mn4 O16 1.994(4) .
Mn4 O18 2.204(4) .
Mn4 O21 2.251(4) .
Mn5 O13 1.879(3) .
Mn5 O17 1.883(3) .
Mn5 O22 1.939(4) .
Mn5 O21 1.947(4) .
Mn5 O23 2.177(4) 2_667
Mn5 O5 2.466(4) .
Mn6 O26 1.887(4) .
Mn6 O17 1.898(4) .
Mn6 O25 1.947(4) .
Mn6 O12 1.967(4) .
Mn6 O24 2.113(4) .
Mn6 O15 2.454(4) .
N1 O35 1.220(6) .
N1 O1 1.257(6) .
N1 O3 1.284(6) .
N2 O36 1.25(2) .
N2 O33 1.294(17) .
N2 O31 1.30(2) .
N3 O37 1.18(2) .
N3 O32 1.29(2) .
N3 O30 1.30(2) .
N4 O29 1.247(14) .
N4 O28 1.277(13) .
N4 O38 1.284(14) .
N5 C59 1.06(3) .
N5 C60 1.97(4) 2_766
N6 C61 1.15(2) .
N7 C67 1.210(14) .
N8 C75 1.122(11) .
N9 C74 1.39(2) .
N11 C69 1.202(15) .
N12 C71 1.161(9) .
O2 C51 1.244(6) .
O2 Dy1 2.336(4) 2_667
O4 C23 1.249(7) .
O6 C30 1.251(6) .
O8 C44 1.278(6) .
O8 Mn1 2.290(4) 2_667
O8 Dy1 2.408(3) 2_667
O9 C9 1.289(7) .
O10 C2 1.273(6) .
O11 C16 1.255(6) .
O12 Dy1 2.504(3) 2_667
O12 H12B 0.8499 .
O13 Mn1 1.891(3) 2_667
O14 C9 1.244(7) .
O15 C16 1.308(6) .
O19 C23 1.284(7) .
O20 C37 1.266(7) .
O22 C30 1.264(6) .
O23 C2 1.248(6) .
O23 Mn5 2.177(4) 2_667
O24 C44 1.248(6) .
O25 C51 1.273(7) .
O26 C1 1.59(2) .
O34 C37 1.264(7) .
C1 H1A 0.9800 .
C1 H1B 0.9800 .
C1 H1C 0.9800 .
C2 C3 1.497(7) .
C3 C4 1.370(9) .
C3 C8 1.372(9) .
C4 C5 1.393(9) .
C4 H4A 0.9500 .
C5 C6 1.392(11) .
C5 H5A 0.9500 .
C6 C7 1.347(10) .
C6 H6A 0.9500 .
C7 C8 1.391(9) .
C7 H7A 0.9500 .
C8 H8A 0.9500 .
C9 C10 1.497(8) .
C10 C15 1.368(8) .
C10 C11 1.394(8) .
C11 C12 1.368(9) .
C11 H11A 0.9500 .
C12 C13 1.369(11) .
C12 H12A 0.9500 .
C13 C14 1.394(11) .
C13 H13A 0.9500 .
C14 C15 1.373(9) .
C14 H14A 0.9500 .
C15 H15A 0.9500 .
C16 C17 1.500(7) .
C17 C18 1.381(8) .
C17 C22 1.395(8) .
C18 C19 1.384(8) .
C18 H18A 0.9500 .
C19 C20 1.365(9) .
C19 H19A 0.9500 .
C20 C21 1.362(9) .
C20 H20A 0.9500 .
C21 C22 1.388(8) .
C21 H21A 0.9500 .
C22 H22A 0.9500 .
C23 C24 1.492(8) .
C24 C25 1.375(8) .
C24 C29 1.394(8) .
C25 C26 1.370(9) .
C25 H25A 0.9500 .
C26 C27 1.377(11) .
C26 H26A 0.9500 .
C27 C28 1.394(10) .
C27 H27A 0.9500 .
C28 C29 1.374(8) .
C28 H28A 0.9500 .
C29 H29A 0.9500 .
C30 C31 1.495(7) .
C31 C36 1.386(8) .
C31 C32 1.395(8) .
C32 C33 1.375(8) .
C32 H32A 0.9500 .
C33 C34 1.383(10) .
C33 H33A 0.9500 .
C34 C35 1.371(10) .
C34 H34A 0.9500 .
C35 C36 1.398(8) .
C35 H35A 0.9500 .
C36 H36A 0.9500 .
C37 C38 1.495(8) .
C38 C39 1.380(8) .
C38 C43 1.391(8) .
C39 C40 1.387(9) .
C39 H39A 0.9500 .
C40 C41 1.398(10) .
C40 H40A 0.9500 .
C41 C42 1.360(10) .
C41 H41A 0.9500 .
C42 C43 1.380(8) .
C42 H42A 0.9500 .
C43 H43A 0.9500 .
C44 C45 1.491(8) .
C45 C46 1.386(8) .
C45 C50 1.387(8) .
C46 C47 1.381(9) .
C46 H46A 0.9500 .
C47 C48 1.368(10) .
C47 H47A 0.9500 .
C48 C49 1.374(11) .
C48 H48A 0.9500 .
C49 C50 1.386(9) .
C49 H49A 0.9500 .
C50 H50A 0.9500 .
C51 C52 1.482(7) .
C52 C53 1.387(8) .
C52 C57 1.389(8) .
C53 C54 1.399(9) .
C53 H53A 0.9500 .
C54 C55 1.404(9) .
C54 H54A 0.9500 .
C55 C56 1.388(10) .
C55 H55A 0.9500 .
C56 C57 1.380(8) .
C56 H56A 0.9500 .
C57 H57A 0.9500 .
C59 C60 1.07(4) 2_766
C59 C60 1.60(4) .
C60 C59 1.07(4) 2_766
C60 C60 1.08(6) 2_766
C60 N5 1.97(4) 2_766
C60 H60A 0.9601 .
C60 H60B 0.9598 .
C60 H60C 0.9598 .
C61 C62 1.16(2) .
C62 H62A 0.9800 .
C62 H62B 0.9800 .
C62 H62C 0.9800 .
C67 C68 1.405(18) .
C68 H68A 0.9800 .
C68 H68B 0.9800 .
C68 H68C 0.9800 .
C69 C70 1.449(16) .
C70 H70A 0.9800 .
C70 H70B 0.9800 .
C70 H70C 0.9800 .
C71 C72 1.479(10) .
C72 H72A 0.9800 .
C72 H72B 0.9800 .
C72 H72C 0.9800 .
C73 C74 1.70(2) .
C73 H73A 0.9800 .
C73 H73B 0.9800 .
C73 H73C 0.9800 .
C75 C76 1.444(13) .
C76 H76A 0.9800 .
C76 H76B 0.9800 .
C76 H76C 0.9800 .
N10 C63 1.157(5) .
N10 C65 1.161(5) .
C63 C64 1.449(5) .
C64 H64A 0.9800 .
C64 H64B 0.9800 .
C64 H64C 0.9800 .
C65 C66 1.453(5) .
C66 H66A 0.9800 .
C66 H66B 0.9800 .
C66 H66C 0.9800 .
